data_7718436
loop_
_publ_author_name
'Jiang, Xiu'e'
'Wang, Ruihui'
'Fan, Mingren'
'Song, Siwei'
'Wang, Yi'
'Zhang, Qinghua'

_publ_section_title
;
 Combination of 5-amino-4-nitro-1,2-dihydro-3<i>H</i>-pyrazol-3-one and
 azine frameworks for insensitive, heat-resistant energetic materials.
;
_journal_issue 17
_journal_name_full 'Dalton transactions (Cambridge, England : 2003)'
_journal_page_first 7056
_journal_page_last 7061
_journal_paper_doi 10.1039/d5dt00488h
_journal_volume 54
_journal_year 2025
_chemical_formula_moiety '4(Cl H O4), 6(C8 H6 N12 O6), 10(H2 O)'
_chemical_formula_sum 'C48 H60 Cl4 N72 O62'
_chemical_formula_weight 2779.48
_space_group_crystal_system triclinic
_space_group_IT_number 2
_space_group_name_Hall '-P 1'
_space_group_name_H-M_alt 'P -1'
_atom_sites_solution_hydrogens mixed
_atom_sites_solution_primary dual
_audit_creation_date 2024-06-02
_audit_creation_method
;
Olex2 1.2
(compiled 2018.05.29 svn.r3508 for OlexSys, GUI svn.r5506)
;
_audit_update_record
;
2024-10-10 deposited with the CCDC.	2025-03-26 downloaded from the CCDC.
;
_cell_angle_alpha 118.314(2)
_cell_angle_beta 108.221(2)
_cell_angle_gamma 90.012(2)
_cell_formula_units_Z 1
_cell_length_a 10.5731(5)
_cell_length_b 16.0518(8)
_cell_length_c 16.8857(13)
_cell_measurement_reflns_used 3626
_cell_measurement_temperature 150
_cell_measurement_theta_max 25.46
_cell_measurement_theta_min 2.54
_cell_volume 2358.3(3)
_computing_cell_refinement 'SAINT V8.40A (?, 2016)'
_computing_data_reduction 'SAINT V8.40A (?, 2016)'
_computing_molecular_graphics 'Olex2 (Dolomanov et al., 2009)'
_computing_publication_material 'Olex2 (Dolomanov et al., 2009)'
_computing_structure_refinement 'ShelXL (Sheldrick, 2015)'
_computing_structure_solution 'ShelXT (Sheldrick, 2015)'
_diffrn_ambient_temperature 150.0
_diffrn_measured_fraction_theta_full 0.993
_diffrn_measured_fraction_theta_max 0.993
_diffrn_measurement_device_type 'Bruker APEX-II CCD'
_diffrn_measurement_method '\f and \w scans'
_diffrn_radiation_type MoK\a
_diffrn_radiation_wavelength 0.71073
_diffrn_reflns_av_R_equivalents 0.0696
_diffrn_reflns_av_unetI/netI 0.0844
_diffrn_reflns_Laue_measured_fraction_full 0.993
_diffrn_reflns_Laue_measured_fraction_max 0.993
_diffrn_reflns_limit_h_max 12
_diffrn_reflns_limit_h_min -11
_diffrn_reflns_limit_k_max 19
_diffrn_reflns_limit_k_min -19
_diffrn_reflns_limit_l_max 20
_diffrn_reflns_limit_l_min -20
_diffrn_reflns_number 24520
_diffrn_reflns_point_group_measured_fraction_full 0.993
_diffrn_reflns_point_group_measured_fraction_max 0.993
_diffrn_reflns_theta_full 25.123
_diffrn_reflns_theta_max 25.123
_diffrn_reflns_theta_min 2.061
_diffrn_standards_number 0
_exptl_absorpt_coefficient_mu 0.285
_exptl_absorpt_correction_T_max 0.7454
_exptl_absorpt_correction_T_min 0.5563
_exptl_absorpt_correction_type multi-scan
_exptl_absorpt_process_details
'SADABS-2016/2 (Bruker,2016/2) was used for absorption correction. wR2(int) was 0.1288 before and 0.0643 after correction. The Ratio of minimum to maximum transmission is 0.7463. The \l/2 correction factor is Not present.'
_exptl_crystal_colour 'clear whiteish red'
_exptl_crystal_colour_lustre clear
_exptl_crystal_colour_modifier whiteish
_exptl_crystal_colour_primary red
_exptl_crystal_density_diffrn 1.957
_exptl_crystal_description block
_exptl_crystal_F_000 1416
_exptl_crystal_size_max 0.14
_exptl_crystal_size_mid 0.12
_exptl_crystal_size_min 0.1
_refine_diff_density_max 1.164
_refine_diff_density_min -0.581
_refine_diff_density_rms 0.090
_refine_ls_extinction_method none
_refine_ls_goodness_of_fit_ref 1.027
_refine_ls_hydrogen_treatment mixed
_refine_ls_matrix_type full
_refine_ls_number_parameters 903
_refine_ls_number_reflns 8358
_refine_ls_number_restraints 341
_refine_ls_restrained_S_all 1.024
_refine_ls_R_factor_all 0.1720
_refine_ls_R_factor_gt 0.0872
_refine_ls_shift/su_max 0.000
_refine_ls_shift/su_mean 0.000
_refine_ls_structure_factor_coef Fsqd
_refine_ls_weighting_details 'w=1/[\s^2^(Fo^2^)+(0.1031P)^2^+7.8452P] where P=(Fo^2^+2Fc^2^)/3'
_refine_ls_weighting_scheme calc
_refine_ls_wR_factor_gt 0.2110
_refine_ls_wR_factor_ref 0.2735
_reflns_Friedel_coverage 0.000
_reflns_number_gt 3891
_reflns_number_total 8358
_reflns_threshold_expression 'I > 2\s(I)'
_cod_data_source_file d5dt00488h2.cif
_cod_data_source_block a
_cod_depositor_comments 'Adding full bibliography for 7718434--7718437.cif.'
_cod_original_cell_volume 2358.3(2)
_cod_database_code 7718436
_shelx_shelxl_version_number 2014/7
_shelx_space_group_comment
;
The symmetry employed for this shelxl refinement is uniquely defined
by the following loop, which should always be used as a source of
symmetry information in preference to the above space-group names.
They are only intended as comments.
;
_shelx_estimated_absorpt_t_max 0.972
_shelx_estimated_absorpt_t_min 0.961
_olex2_refinement_description
;
1. Fixed Uiso
 At 1.2 times of:
  All N(H) groups, All N(H,H) groups
 At 1.5 times of:
  All O(H,H) groups
2. Restrained distances
 O8-H8
 0.88 with sigma of 0.02
 O22-H22
 0.88 with sigma of 0.02
 Cl00-H22
 2 with sigma of 0.02
3. Rigid bond restraints
 All non-hydrogen atoms
 with sigma for 1-2 distances of 0.01 and sigma for 1-3 distances of 0.01
4. Uiso/Uaniso restraints and constraints
O10 \\sim O10A: within 2A with sigma of 0.04 and sigma for terminal atoms of
0.08
O7A \\sim O7: within 2A with sigma of 0.04 and sigma for terminal atoms of 0.08
O9 \\sim O9A: within 2A with sigma of 0.04 and sigma for terminal atoms of 0.08
O8A \\sim O8: within 2A with sigma of 0.04 and sigma for terminal atoms of 0.08
Uanis(C18) \\sim Ueq, Uanis(C24) \\sim Ueq: with sigma of 0.005 and sigma for
terminal atoms of 0.01
Uanis(O29) \\sim Ueq: with sigma of 0.005 and sigma for terminal atoms of 0.01
Uanis(O31) \\sim Ueq, Uanis(O32) \\sim Ueq, Uanis(O33) \\sim Ueq: with sigma of
0.005 and sigma for terminal atoms of 0.01
Uanis(O10A) \\sim Ueq, Uanis(O10) \\sim Ueq: with sigma of 0.005 and sigma for
terminal atoms of 0.01
Uanis(O7A) \\sim Ueq, Uanis(O7) \\sim Ueq: with sigma of 0.005 and sigma for
terminal atoms of 0.01
Uanis(O9) \\sim Ueq, Uanis(O9A) \\sim Ueq: with sigma of 0.005 and sigma for
terminal atoms of 0.01
Uanis(O8) \\sim Ueq, Uanis(O10) \\sim Ueq, Uanis(O7) \\sim Ueq, Uanis(O9) \\sim
Ueq: with sigma of 0.005 and sigma for terminal atoms of 0.01
Uanis(O8) \\sim Ueq, Uanis(O8A) \\sim Ueq: with sigma of 0.005 and sigma for
terminal atoms of 0.01
Uanis(O27) \\sim Ueq: with sigma of 0.005 and sigma for terminal atoms of 0.01
5. Others
 Fixed Sof: O10(0.8) O7(0.8) O8(0.8) O9(0.8) O30(0.5) H30A(0.5) H30B(0.5)
 O31(0.5) H31A(0.5) H31B(0.5) O32(0.5) H32C(0.5) H32D(0.5) O33(0.5) H33A(0.5)
 H33B(0.5) O10A(0.2) O7A(0.2) O9A(0.2) O8A(0.2)
6.a Riding coordinates:
 O27(H27C,H27D), O28(H28A,H28B), O29(H29A,H29B), O30(H30A,H30B), O31(H31A,
 H31B), O33(H33A,H33B)
6.b Free rotating group:
 O32(H32C,H32D)
6.c Aromatic/amide H refined with riding coordinates:
 N21(H21), N25(H25), N33(H33), N10(H10), N16(H16), N4(H4)
6.d X=CH2 refined with riding coordinates:
 N20(H20A,H20B), N27(H27A,H27B), N13(H13A,H13B), N2(H2A,H2B), N11(H11A,H11B),
 N32(H32A,H32B)
;
_olex2_submission_special_instructions 'No special instructions were received'

loop_
_space_group_symop_operation_xyz
'x, y, z'
'-x, -y, -z'

loop_
_atom_site_label
_atom_site_type_symbol
_atom_site_fract_x
_atom_site_fract_y
_atom_site_fract_z
_atom_site_U_iso_or_equiv
_atom_site_adp_type
_atom_site_occupancy
_atom_site_site_symmetry_order
_atom_site_calc_flag
_atom_site_refinement_flags_posn
_atom_site_refinement_flags_adp
_atom_site_refinement_flags_occupancy
_atom_site_disorder_assembly
_atom_site_disorder_group
Cl00 Cl 0.08825(19) 0.33520(13) 0.66884(13) 0.0422(5) Uani 1 1 d D U . . .
Cl1 Cl 1.4234(2) 0.66856(12) 0.33608(14) 0.0453(5) Uani 1 1 d . U . . .
O5 O 0.6166(5) 0.9796(3) 0.2632(3) 0.0455(13) Uani 1 1 d . U . . .
O26 O 0.3561(5) 0.1498(3) 0.2366(3) 0.0437(12) Uani 1 1 d . U . . .
O16 O 0.6955(5) 0.7684(3) 0.9127(3) 0.0450(13) Uani 1 1 d . U . . .
O14 O 0.5108(5) 0.7166(4) 0.9795(4) 0.0468(13) Uani 1 1 d . U . . .
O15 O 0.3596(5) 0.5881(4) 0.8747(3) 0.0465(13) Uani 1 1 d . U . . .
N3 N 0.3693(5) 0.6838(3) 0.0967(4) 0.0280(12) Uani 1 1 d . U . . .
O4 O 0.3371(5) 0.9155(3) 0.1460(4) 0.0458(13) Uani 1 1 d . U . . .
O6 O 0.7225(5) 0.8736(3) 0.2885(4) 0.0477(13) Uani 1 1 d . U . . .
O25 O 0.1553(5) 0.2614(3) 0.2846(4) 0.0473(13) Uani 1 1 d . U . . .
O3 O 0.1581(5) 0.0895(3) -0.1461(4) 0.0489(14) Uani 1 1 d . U . . .
N23 N 1.0839(5) 0.9404(4) 0.4642(4) 0.0329(13) Uani 1 1 d . U . . .
O18 O 1.3646(5) 0.7070(4) 0.5798(5) 0.0600(16) Uani 1 1 d . U . . .
O24 O 0.1217(5) 0.2848(3) 0.4136(4) 0.0465(13) Uani 1 1 d . U . . .
O12 O 1.0072(5) 0.2899(4) 0.0258(4) 0.0503(14) Uani 1 1 d . U . . .
O2 O -0.2272(6) 0.1309(4) -0.2896(4) 0.0606(16) Uani 1 1 d . U . . .
O17 O 1.3430(5) 0.7359(4) 0.7136(4) 0.0584(16) Uani 1 1 d . U . . .
N22 N 1.1150(5) 0.9037(4) 0.5855(4) 0.0306(13) Uani 1 1 d . U . . .
O13 O 0.8167(5) 0.2361(4) 0.0865(3) 0.0501(14) Uani 1 1 d . U . . .
N8 N 0.1150(5) 0.4788(4) -0.0581(4) 0.0330(13) Uani 1 1 d . U . . .
O11 O 1.1497(6) 0.4236(4) 0.1320(4) 0.0586(16) Uani 1 1 d . U . . .
N34 N 0.3856(5) 0.0980(4) 0.4157(4) 0.0319(13) Uani 1 1 d . U . . .
O19 O 1.1558(5) 0.8574(4) 0.7708(4) 0.0519(14) Uani 1 1 d . U . . .
N17 N 0.8987(5) 0.4236(4) 0.4313(4) 0.0324(13) Uani 1 1 d . U . . .
N18 N 0.9063(5) 0.4660(4) 0.5221(4) 0.0342(14) Uani 1 1 d . U . . .
N21 N 1.0829(5) 0.9115(4) 0.6625(4) 0.0341(13) Uani 1 1 d . U . . .
H21 H 1.0238 0.9447 0.6848 0.041 Uiso 1 1 calc R . . . .
N24 N 1.0256(5) 0.9883(4) 0.4209(4) 0.0315(13) Uani 1 1 d . U . . .
N15 N 0.9839(5) 0.4165(4) 0.3190(4) 0.0307(12) Uani 1 1 d . U . . .
N25 N 0.6303(5) 0.6610(4) 0.7515(4) 0.0358(13) Uani 1 1 d . U . . .
H25 H 0.6964 0.6813 0.7401 0.043 Uiso 1 1 calc R . . . .
N33 N 0.4240(5) 0.0931(4) 0.3416(4) 0.0347(13) Uani 1 1 d . U . . .
H33 H 0.4862 0.0622 0.3214 0.042 Uiso 1 1 calc R . . . .
N20 N 1.2506(6) 0.8171(4) 0.4967(4) 0.0428(15) Uani 1 1 d . U . . .
H20A H 1.2256 0.8422 0.4590 0.051 Uiso 1 1 calc R . . . .
H20B H 1.3072 0.7762 0.4876 0.051 Uiso 1 1 calc R . . . .
N10 N 0.2030(6) 0.2505(4) -0.0922(4) 0.0376(14) Uani 1 1 d . U . . .
H10 H 0.2905 0.2606 -0.0608 0.045 Uiso 1 1 calc R . . . .
N1 N 0.6194(6) 0.8970(4) 0.2499(4) 0.0353(13) Uani 1 1 d . U . . .
N26 N 0.5222(6) 0.5854(4) 0.6824(4) 0.0319(13) Uani 1 1 d . U . . .
O20 O 0.1828(6) 0.4146(4) 0.7557(4) 0.0592(16) Uani 1 1 d . U . . .
O1 O -0.1195(6) 0.0270(4) -0.2622(4) 0.0571(16) Uani 1 1 d . U . . .
N36 N 0.4671(5) 0.0053(4) 0.5740(4) 0.0342(14) Uani 1 1 d . U . . .
N28 N 0.4071(5) 0.4670(4) 0.5240(4) 0.0345(13) Uani 1 1 d . U . . .
N30 N 0.4563(6) 0.6482(4) 0.8968(4) 0.0393(14) Uani 1 1 d . U . . .
N27 N 0.3368(6) 0.5027(4) 0.6821(4) 0.0399(15) Uani 1 1 d . U . . .
H27A H 0.3096 0.4652 0.6193 0.048 Uiso 1 1 calc R . . . .
H27B H 0.2911 0.4956 0.7147 0.048 Uiso 1 1 calc R . . . .
N13 N 1.1703(6) 0.5033(4) 0.3236(4) 0.0392(14) Uani 1 1 d . U . . .
H13A H 1.1948 0.5403 0.3863 0.047 Uiso 1 1 calc R . . . .
H13B H 1.2175 0.5121 0.2927 0.047 Uiso 1 1 calc R . . . .
N16 N 0.8775(6) 0.3402(4) 0.2481(4) 0.0351(13) Uani 1 1 d . U . . .
H16 H 0.8110 0.3180 0.2578 0.042 Uiso 1 1 calc R . . . .
N7 N 0.1777(5) 0.5702(4) -0.0098(4) 0.0332(13) Uani 1 1 d . U . . .
N4 N 0.2920(6) 0.7529(3) 0.0895(4) 0.0326(13) Uani 1 1 d . U . . .
H4 H 0.2049 0.7414 0.0564 0.039 Uiso 1 1 calc R . . . .
N35 N 0.4079(5) 0.0540(4) 0.5319(4) 0.0343(14) Uani 1 1 d . U . . .
N29 N 0.3982(5) 0.4237(4) 0.4331(4) 0.0358(14) Uani 1 1 d . U . . .
N9 N 0.1287(5) 0.3209(4) -0.0980(4) 0.0326(13) Uani 1 1 d . U . . .
N6 N 0.3209(5) 0.4341(4) 0.0063(4) 0.0336(13) Uani 1 1 d . U . . .
N14 N 1.0564(6) 0.3604(5) 0.1086(4) 0.0404(15) Uani 1 1 d . U . . .
N5 N 0.3819(5) 0.5252(4) 0.0555(4) 0.0347(14) Uani 1 1 d . U . . .
N2 N 0.5942(5) 0.6818(4) 0.1803(4) 0.0395(15) Uani 1 1 d . U . . .
H2A H 0.5755 0.6191 0.1552 0.047 Uiso 1 1 calc R . . . .
H2B H 0.6763 0.7134 0.2201 0.047 Uiso 1 1 calc R . . . .
N12 N -0.1240(7) 0.1093(4) -0.2496(5) 0.0475(16) Uani 1 1 d . U . . .
N31 N 0.1772(6) 0.2470(4) 0.3537(4) 0.0365(14) Uani 1 1 d . U . . .
N19 N 1.3158(6) 0.7484(4) 0.6435(5) 0.0466(16) Uani 1 1 d . U . . .
O23 O 0.1300(6) 0.2473(4) 0.6607(4) 0.0621(16) Uani 1 1 d . U . . .
O22 O 0.0915(6) 0.3415(4) 0.5878(4) 0.0653(17) Uani 1 1 d D U . . .
C12 C 0.9929(6) 0.4600(5) 0.4139(4) 0.0281(14) Uani 1 1 d . U . . .
N11 N -0.0988(6) 0.3236(4) -0.1791(4) 0.0413(15) Uani 1 1 d . U . . .
H11A H -0.0808 0.3863 -0.1542 0.050 Uiso 1 1 calc R . . . .
H11B H -0.1810 0.2917 -0.2181 0.050 Uiso 1 1 calc R . . . .
N32 N 0.2384(5) 0.1754(4) 0.4967(4) 0.0358(14) Uani 1 1 d . U . . .
H32A H 0.2636 0.1509 0.5349 0.043 Uiso 1 1 calc R . . . .
H32B H 0.1776 0.2132 0.5028 0.043 Uiso 1 1 calc R . . . .
C4 C 0.3075(6) 0.5889(4) 0.0457(5) 0.0295(15) Uani 1 1 d . U . . .
C21 C 0.3477(7) 0.1448(5) 0.3062(5) 0.0357(16) Uani 1 1 d . U . . .
C3 C 0.4996(6) 0.7282(5) 0.1582(4) 0.0297(14) Uani 1 1 d . U . . .
C5 C 0.1901(7) 0.4158(4) -0.0470(4) 0.0296(15) Uani 1 1 d . U . . .
C16 C 1.0560(6) 0.9542(4) 0.5406(5) 0.0271(14) Uani 1 1 d . U . . .
C6 C -0.0039(7) 0.2782(5) -0.1583(5) 0.0318(15) Uani 1 1 d . U . . .
C10 C 1.0066(7) 0.3680(5) 0.1787(5) 0.0331(15) Uani 1 1 d . U . . .
C24 C 0.4440(6) 0.0468(5) 0.4606(5) 0.0325(15) Uani 1 1 d . U . . .
C17 C 0.4455(7) 0.5693(5) 0.7273(5) 0.0316(15) Uani 1 1 d . U . . .
C15 C 1.2037(7) 0.8405(5) 0.5662(5) 0.0364(16) Uani 1 1 d . U . . .
C2 C 0.5043(7) 0.8257(4) 0.1886(4) 0.0305(15) Uani 1 1 d . U . . .
C20 C 0.5048(7) 0.6388(5) 0.8253(5) 0.0325(15) Uani 1 1 d . U . . .
C1 C 0.3757(7) 0.8418(5) 0.1432(5) 0.0348(16) Uani 1 1 d . U . . .
C19 C 0.6173(7) 0.6981(5) 0.8391(5) 0.0345(16) Uani 1 1 d . U . . .
C14 C 1.2297(7) 0.8113(5) 0.6357(5) 0.0384(16) Uani 1 1 d . U . . .
C18 C 0.5089(7) 0.5405(5) 0.5872(5) 0.0310(15) Uani 1 1 d . U . . .
C9 C 0.8938(7) 0.3060(5) 0.1615(5) 0.0354(16) Uani 1 1 d . U . . .
C22 C 0.2701(7) 0.1876(4) 0.3650(5) 0.0331(15) Uani 1 1 d . U . . .
C11 C 1.0644(7) 0.4357(5) 0.2765(5) 0.0301(14) Uani 1 1 d . U . . .
O21 O -0.0429(6) 0.3374(6) 0.6726(5) 0.092(2) Uani 1 1 d . U . . .
C8 C 0.1181(8) 0.1636(5) -0.1432(5) 0.0388(17) Uani 1 1 d . U . . .
C23 C 0.2908(6) 0.1557(4) 0.4313(5) 0.0297(14) Uani 1 1 d . U . . .
C7 C -0.0083(7) 0.1799(5) -0.1875(5) 0.0382(16) Uani 1 1 d . U . . .
C13 C 1.1582(7) 0.8588(5) 0.6979(5) 0.0394(17) Uani 1 1 d . U . . .
O10 O 1.4072(7) 0.6619(4) 0.4162(4) 0.0494(16) Uani 0.8 1 d . U P A 1
O7 O 1.3326(7) 0.5883(4) 0.2489(4) 0.0505(17) Uani 0.8 1 d . U P A 1
O8 O 1.3739(7) 0.7548(5) 0.3419(5) 0.0519(17) Uani 0.8 1 d D U P A 1
O9 O 1.5543(7) 0.6702(6) 0.3413(6) 0.077(2) Uani 0.8 1 d . U P A 1
O27 O 0.3954(8) 0.0661(5) -0.0614(6) 0.113(3) Uani 1 1 d . U . . .
H27C H 0.4737 0.1061 -0.0246 0.170 Uiso 1 1 d R . . . .
H27D H 0.3362 0.0730 -0.1061 0.170 Uiso 1 1 d R . . . .
O28 O 0.9964(10) 0.9348(8) 0.8631(8) 0.168(4) Uani 1 1 d . U . . .
H28A H 0.9625 0.8968 0.8734 0.251 Uiso 1 1 d R . . . .
H28B H 0.9772 0.9667 0.8397 0.251 Uiso 1 1 d R . . . .
O29 O 0.9157(10) 0.8753(6) 0.9450(7) 0.152(4) Uani 1 1 d . U . . .
H29A H 0.8385 0.9051 0.9486 0.228 Uiso 1 1 d R . . . .
H29B H 0.8776 0.8222 0.9364 0.228 Uiso 1 1 d R . . . .
O30 O 0.6052(12) 0.1417(9) 0.0682(8) 0.076(4) Uani 0.5 1 d . U P . .
H30A H 0.6903 0.1392 0.0767 0.114 Uiso 0.5 1 d R . P . .
H30B H 0.5680 0.1431 0.1103 0.114 Uiso 0.5 1 d R . P . .
O31 O 0.4964(13) 0.0688(9) 0.1256(8) 0.082(4) Uani 0.5 1 d . U P . .
H31A H 0.4638 0.0897 0.1717 0.123 Uiso 0.5 1 d R . P . .
H31B H 0.4688 0.0671 0.0749 0.123 Uiso 0.5 1 d R . P . .
O32 O 0.9110(16) 1.0527(11) 0.9191(11) 0.097(5) Uani 0.5 1 d . U P . .
H32C H 0.8741 1.0523 0.9583 0.145 Uiso 0.5 1 d G . P . .
H32D H 0.9042 1.1058 0.9173 0.145 Uiso 0.5 1 d G . P . .
O33 O 0.7466(13) 1.0224(11) 0.9905(12) 0.108(5) Uani 0.5 1 d . U P . .
H33A H 0.6868 1.0284 1.0177 0.162 Uiso 0.5 1 d R . P . .
H33B H 0.7020 0.9842 0.9295 0.162 Uiso 0.5 1 d R . P . .
O10A O 1.528(3) 0.6560(16) 0.4161(17) 0.045(5) Uani 0.2 1 d . U P A 2
O7A O 1.442(3) 0.5861(17) 0.2421(18) 0.047(5) Uani 0.2 1 d . U P A 2
O9A O 1.495(3) 0.7573(17) 0.3456(17) 0.045(5) Uani 0.2 1 d . U P A 2
O8A O 1.307(3) 0.6622(18) 0.3313(19) 0.051(5) Uani 0.2 1 d . U P A 2
H22 H 0.04(3) 0.38(3) 0.57(2) 1.2(6) Uiso 1 1 d D . . . .
H8 H 1.319(14) 0.797(10) 0.344(13) 0.27(10) Uiso 1 1 d D . . . .

loop_
_atom_site_aniso_label
_atom_site_aniso_U_11
_atom_site_aniso_U_22
_atom_site_aniso_U_33
_atom_site_aniso_U_23
_atom_site_aniso_U_13
_atom_site_aniso_U_12
Cl00 0.0491(12) 0.0448(11) 0.0381(11) 0.0260(10) 0.0134(9) 0.0074(9)
Cl1 0.0505(12) 0.0346(10) 0.0416(12) 0.0149(9) 0.0115(9) 0.0016(9)
O5 0.057(3) 0.028(3) 0.046(3) 0.017(2) 0.013(3) -0.008(2)
O26 0.056(3) 0.038(3) 0.041(3) 0.025(3) 0.013(3) 0.010(2)
O16 0.057(3) 0.047(3) 0.029(3) 0.017(2) 0.015(2) 0.007(2)
O14 0.065(4) 0.044(3) 0.037(3) 0.017(3) 0.031(3) 0.013(3)
O15 0.050(3) 0.059(3) 0.037(3) 0.026(3) 0.019(3) 0.001(3)
N3 0.029(3) 0.023(3) 0.026(3) 0.010(2) 0.007(2) -0.001(2)
O4 0.059(3) 0.030(3) 0.047(3) 0.021(3) 0.014(3) 0.003(2)
O6 0.040(3) 0.035(3) 0.048(3) 0.012(3) 0.004(2) -0.007(2)
O25 0.052(3) 0.048(3) 0.048(3) 0.032(3) 0.011(3) 0.018(2)
O3 0.065(4) 0.028(3) 0.049(3) 0.014(3) 0.024(3) 0.005(2)
N23 0.033(3) 0.032(3) 0.042(4) 0.026(3) 0.011(3) 0.007(2)
O18 0.049(3) 0.052(4) 0.096(5) 0.050(4) 0.026(3) 0.021(3)
O24 0.052(3) 0.043(3) 0.060(4) 0.033(3) 0.026(3) 0.021(3)
O12 0.066(4) 0.065(4) 0.030(3) 0.025(3) 0.027(3) 0.028(3)
O2 0.041(3) 0.052(3) 0.050(4) 0.002(3) 0.007(3) -0.011(3)
O17 0.048(3) 0.055(3) 0.073(4) 0.050(3) -0.006(3) 0.007(3)
N22 0.032(3) 0.028(3) 0.038(3) 0.024(3) 0.010(3) 0.006(2)
O13 0.061(4) 0.047(3) 0.030(3) 0.015(3) 0.008(3) 0.007(3)
N8 0.037(3) 0.025(3) 0.030(3) 0.007(3) 0.013(3) -0.001(2)
O11 0.055(4) 0.092(4) 0.049(4) 0.045(3) 0.027(3) 0.007(3)
N34 0.030(3) 0.032(3) 0.039(3) 0.022(3) 0.012(3) 0.009(2)
O19 0.058(4) 0.058(3) 0.051(3) 0.043(3) 0.008(3) 0.001(3)
N17 0.037(3) 0.042(3) 0.022(3) 0.019(3) 0.011(3) 0.007(3)
N18 0.028(3) 0.054(4) 0.027(3) 0.025(3) 0.010(3) 0.007(3)
N21 0.036(3) 0.036(3) 0.039(3) 0.025(3) 0.014(3) 0.005(2)
N24 0.030(3) 0.034(3) 0.044(4) 0.027(3) 0.017(3) 0.012(3)
N15 0.031(3) 0.038(3) 0.026(3) 0.017(3) 0.011(2) 0.009(2)
N25 0.032(3) 0.051(4) 0.031(3) 0.025(3) 0.011(3) 0.007(3)
N33 0.038(3) 0.032(3) 0.049(4) 0.028(3) 0.022(3) 0.016(3)
N20 0.048(4) 0.034(3) 0.051(4) 0.022(3) 0.023(3) 0.018(3)
N10 0.037(3) 0.028(3) 0.041(4) 0.010(3) 0.016(3) 0.002(2)
N1 0.041(3) 0.033(3) 0.030(3) 0.014(3) 0.013(3) 0.000(3)
N26 0.038(3) 0.039(3) 0.025(3) 0.020(3) 0.013(3) 0.010(3)
O20 0.091(4) 0.046(3) 0.033(3) 0.016(3) 0.018(3) -0.002(3)
O1 0.065(4) 0.032(3) 0.061(4) 0.012(3) 0.023(3) -0.022(3)
N36 0.033(3) 0.029(3) 0.048(4) 0.026(3) 0.013(3) 0.006(3)
N28 0.034(3) 0.048(4) 0.027(3) 0.020(3) 0.015(3) 0.010(3)
N30 0.053(4) 0.042(4) 0.037(3) 0.025(3) 0.024(3) 0.019(3)
N27 0.048(4) 0.045(4) 0.034(3) 0.022(3) 0.022(3) 0.005(3)
N13 0.039(3) 0.046(4) 0.039(4) 0.023(3) 0.017(3) 0.001(3)
N16 0.035(3) 0.044(3) 0.027(3) 0.020(3) 0.009(3) 0.001(3)
N7 0.034(3) 0.031(3) 0.029(3) 0.011(3) 0.010(3) -0.002(2)
N4 0.035(3) 0.025(3) 0.031(3) 0.012(3) 0.007(3) 0.004(2)
N35 0.033(3) 0.033(3) 0.052(4) 0.029(3) 0.022(3) 0.008(3)
N29 0.033(3) 0.048(4) 0.030(3) 0.022(3) 0.012(3) 0.006(3)
N9 0.036(3) 0.026(3) 0.030(3) 0.008(3) 0.015(3) 0.001(2)
N6 0.031(3) 0.025(3) 0.036(3) 0.007(3) 0.012(3) 0.002(2)
N14 0.042(4) 0.062(4) 0.032(3) 0.031(3) 0.020(3) 0.024(3)
N5 0.030(3) 0.027(3) 0.038(4) 0.009(3) 0.013(3) 0.003(2)
N2 0.030(3) 0.031(3) 0.047(4) 0.017(3) 0.004(3) -0.002(2)
N12 0.046(4) 0.040(4) 0.042(4) 0.006(3) 0.021(3) -0.016(3)
N31 0.034(3) 0.029(3) 0.042(4) 0.020(3) 0.005(3) 0.006(2)
N19 0.033(4) 0.032(4) 0.070(5) 0.031(4) 0.004(3) 0.000(3)
O23 0.079(4) 0.042(3) 0.053(4) 0.027(3) 0.002(3) 0.000(3)
O22 0.098(5) 0.062(4) 0.041(3) 0.035(3) 0.017(3) 0.020(3)
C12 0.028(4) 0.035(4) 0.024(3) 0.017(3) 0.008(3) 0.006(3)
N11 0.033(3) 0.044(4) 0.035(4) 0.016(3) 0.003(3) -0.003(3)
N32 0.031(3) 0.039(3) 0.044(4) 0.026(3) 0.014(3) 0.013(3)
C4 0.032(4) 0.027(3) 0.027(4) 0.009(3) 0.014(3) 0.003(3)
C21 0.036(4) 0.032(4) 0.037(4) 0.021(4) 0.003(3) 0.004(3)
C3 0.029(3) 0.032(3) 0.025(4) 0.010(3) 0.013(3) 0.001(3)
C5 0.034(4) 0.028(3) 0.023(4) 0.006(3) 0.017(3) -0.001(3)
C16 0.025(3) 0.024(3) 0.030(4) 0.016(3) 0.003(3) -0.003(3)
C6 0.032(4) 0.038(4) 0.026(4) 0.014(3) 0.013(3) -0.006(3)
C10 0.040(4) 0.042(4) 0.027(3) 0.024(3) 0.013(3) 0.012(3)
C24 0.028(3) 0.027(3) 0.042(3) 0.020(3) 0.008(3) 0.000(2)
C17 0.034(4) 0.041(4) 0.033(4) 0.026(3) 0.017(3) 0.016(3)
C15 0.030(4) 0.031(4) 0.044(4) 0.018(4) 0.008(3) 0.004(3)
C2 0.041(4) 0.020(3) 0.023(4) 0.006(3) 0.010(3) -0.004(3)
C20 0.039(4) 0.042(4) 0.032(3) 0.025(3) 0.021(3) 0.018(3)
C1 0.044(4) 0.034(4) 0.024(4) 0.013(3) 0.009(3) 0.002(3)
C19 0.041(4) 0.038(4) 0.032(4) 0.019(3) 0.019(3) 0.015(3)
C14 0.037(4) 0.026(4) 0.048(4) 0.023(4) 0.002(3) 0.005(3)
C18 0.030(3) 0.036(3) 0.031(3) 0.020(3) 0.010(2) 0.014(2)
C9 0.041(4) 0.040(4) 0.030(4) 0.023(3) 0.009(3) 0.015(3)
C22 0.034(4) 0.025(4) 0.039(4) 0.019(3) 0.007(3) 0.007(3)
C11 0.032(4) 0.040(4) 0.032(4) 0.025(3) 0.018(3) 0.016(3)
O21 0.054(4) 0.141(7) 0.107(6) 0.079(5) 0.033(4) 0.026(4)
C8 0.046(4) 0.031(4) 0.038(4) 0.010(3) 0.025(3) 0.000(3)
C23 0.030(4) 0.018(3) 0.032(4) 0.011(3) 0.002(3) -0.003(3)
C7 0.040(4) 0.037(4) 0.031(4) 0.008(3) 0.019(3) -0.006(3)
C13 0.041(4) 0.029(4) 0.039(4) 0.021(4) -0.004(3) -0.006(3)
O10 0.056(4) 0.052(4) 0.042(3) 0.027(3) 0.013(3) 0.020(3)
O7 0.060(4) 0.043(3) 0.038(3) 0.013(3) 0.016(3) -0.001(3)
O8 0.057(4) 0.037(3) 0.060(4) 0.026(3) 0.015(3) 0.001(3)
O9 0.046(4) 0.079(5) 0.094(6) 0.032(4) 0.031(4) 0.009(3)
O27 0.095(5) 0.091(5) 0.106(6) 0.031(4) 0.007(4) 0.023(4)
O28 0.157(10) 0.179(10) 0.177(11) 0.112(9) 0.034(8) 0.005(8)
O29 0.182(8) 0.125(6) 0.173(7) 0.067(5) 0.107(6) -0.017(5)
O30 0.055(8) 0.113(11) 0.054(8) 0.039(8) 0.016(6) -0.007(7)
O31 0.115(8) 0.088(7) 0.056(6) 0.034(5) 0.049(6) 0.076(6)
O32 0.086(8) 0.117(8) 0.103(8) 0.080(7) 0.011(6) -0.017(6)
O33 0.077(8) 0.137(9) 0.155(10) 0.096(7) 0.059(7) 0.027(6)
O10A 0.057(9) 0.038(9) 0.039(8) 0.022(7) 0.012(6) 0.010(8)
O7A 0.054(10) 0.044(8) 0.039(7) 0.018(6) 0.016(7) 0.017(8)
O9A 0.053(10) 0.042(8) 0.042(9) 0.025(7) 0.012(7) -0.008(7)
O8A 0.040(7) 0.055(10) 0.057(10) 0.023(7) 0.022(7) 0.000(7)

loop_
_atom_type_symbol
_atom_type_description
_atom_type_scat_dispersion_real
_atom_type_scat_dispersion_imag
_atom_type_scat_source
C C 0.0033 0.0016 'International Tables Vol C Tables 4.2.6.8 and 6.1.1.4'
H H 0.0000 0.0000 'International Tables Vol C Tables 4.2.6.8 and 6.1.1.4'
Cl Cl 0.1484 0.1585 'International Tables Vol C Tables 4.2.6.8 and 6.1.1.4'
N N 0.0061 0.0033 'International Tables Vol C Tables 4.2.6.8 and 6.1.1.4'
O O 0.0106 0.0060 'International Tables Vol C Tables 4.2.6.8 and 6.1.1.4'

loop_
_geom_angle_atom_site_label_1
_geom_angle_atom_site_label_2
_geom_angle_atom_site_label_3
_geom_angle
_geom_angle_site_symmetry_1
_geom_angle_site_symmetry_3
_geom_angle_publ_flag
O23 Cl00 O20 108.4(3) . . ?
O22 Cl00 O20 109.1(3) . . ?
O22 Cl00 O23 108.8(4) . . ?
O21 Cl00 O20 110.0(4) . . ?
O21 Cl00 O23 110.1(4) . . ?
O21 Cl00 O22 110.5(4) . . ?
O7 Cl1 O10 106.9(4) . . ?
O7 Cl1 O8 107.0(4) . . ?
O8 Cl1 O10 105.9(4) . . ?
O9 Cl1 O10 111.0(5) . . ?
O9 Cl1 O7 112.7(5) . . ?
O9 Cl1 O8 112.9(5) . . ?
O10A Cl1 O7A 101.6(13) . . ?
O9A Cl1 O10A 102.4(13) . . ?
O9A Cl1 O7A 100.8(14) . . ?
O8A Cl1 O10A 116.7(16) . . ?
O8A Cl1 O7A 112.0(16) . . ?
O8A Cl1 O9A 120.7(16) . . ?
C4 N3 N4 118.7(5) . . ?
C3 N3 N4 109.7(5) . . ?
C3 N3 C4 131.6(6) . . ?
N24 N23 C16 117.1(5) . . ?
C16 N22 N21 119.7(5) . . ?
C15 N22 N21 109.5(5) . . ?
C15 N22 C16 130.7(6) . . ?
C5 N8 N7 116.2(5) . . ?
C24 N34 N33 119.1(5) . . ?
C23 N34 N33 110.7(5) . . ?
C23 N34 C24 130.2(6) . . ?
N18 N17 C12 116.1(5) . . ?
N17 N18 C12 116.9(5) . 2_766 ?
C13 N21 N22 109.1(6) . . ?
N23 N24 C16 115.9(5) . 2_776 ?
C12 N15 N16 119.5(5) . . ?
C12 N15 C11 130.9(6) . . ?
C11 N15 N16 109.6(5) . . ?
C19 N25 N26 109.4(5) . . ?
C21 N33 N34 107.8(5) . . ?
C8 N10 N9 109.2(6) . . ?
O5 N1 O6 122.4(6) . . ?
O5 N1 C2 120.0(6) . . ?
O6 N1 C2 117.6(6) . . ?
C17 N26 N25 109.0(5) . . ?
C17 N26 C18 131.0(6) . . ?
C18 N26 N25 120.1(5) . . ?
N35 N36 C24 116.7(5) . 2_656 ?
N29 N28 C18 117.1(5) . . ?
O14 N30 O15 122.4(6) . . ?
O14 N30 C20 118.8(6) . . ?
O15 N30 C20 118.8(6) . . ?
C9 N16 N15 108.8(5) . . ?
C4 N7 N8 116.8(5) . . ?
C1 N4 N3 108.6(5) . . ?
N36 N35 C24 116.3(5) . . ?
N28 N29 C18 116.8(6) . 2_666 ?
C5 N9 N10 120.2(5) . . ?
C5 N9 C6 130.3(6) . . ?
C6 N9 N10 109.5(5) . . ?
N5 N6 C5 116.4(5) . . ?
O12 N14 C10 119.0(6) . . ?
O11 N14 O12 122.7(6) . . ?
O11 N14 C10 118.4(6) . . ?
N6 N5 C4 117.0(5) . . ?
O2 N12 O1 122.3(6) . . ?
O2 N12 C7 119.3(7) . . ?
O1 N12 C7 118.4(7) . . ?
O25 N31 C22 119.0(6) . . ?
O24 N31 O25 122.2(5) . . ?
O24 N31 C22 118.9(6) . . ?
O18 N19 C14 118.2(7) . . ?
O17 N19 O18 122.0(6) . . ?
O17 N19 C14 119.7(7) . . ?
N17 C12 N18 127.0(6) . 2_766 ?
N17 C12 N15 116.1(6) . . ?
N18 C12 N15 116.9(6) 2_766 . ?
N7 C4 N3 115.9(6) . . ?
N5 C4 N3 117.6(6) . . ?
N5 C4 N7 126.5(6) . . ?
O26 C21 N33 122.0(7) . . ?
O26 C21 C22 131.7(6) . . ?
N33 C21 C22 106.3(6) . . ?
N3 C3 C2 106.2(6) . . ?
N2 C3 N3 123.3(6) . . ?
N2 C3 C2 130.5(6) . . ?
N8 C5 N9 117.2(6) . . ?
N8 C5 N6 127.1(6) . . ?
N6 C5 N9 115.6(6) . . ?
N23 C16 N22 117.6(6) . . ?
N23 C16 N24 127.0(6) . 2_776 ?
N24 C16 N22 115.5(6) 2_776 . ?
N9 C6 C7 104.7(6) . . ?
N11 C6 N9 124.9(6) . . ?
N11 C6 C7 130.3(6) . . ?
N14 C10 C9 125.0(7) . . ?
N14 C10 C11 124.6(6) . . ?
C11 C10 C9 110.3(6) . . ?
N36 C24 N34 115.0(6) 2_656 . ?
N35 C24 N34 118.0(6) . . ?
N35 C24 N36 127.0(6) . 2_656 ?
N26 C17 C20 106.1(6) . . ?
N27 C17 N26 123.9(6) . . ?
N27 C17 C20 130.1(6) . . ?
N22 C15 C14 105.7(6) . . ?
N20 C15 N22 123.8(6) . . ?
N20 C15 C14 130.5(7) . . ?
N1 C2 C1 124.5(6) . . ?
C3 C2 N1 125.3(6) . . ?
C3 C2 C1 110.0(6) . . ?
N30 C20 C17 124.6(6) . . ?
N30 C20 C19 125.9(7) . . ?
C17 C20 C19 109.5(6) . . ?
O4 C1 N4 123.0(6) . . ?
O4 C1 C2 131.6(6) . . ?
N4 C1 C2 105.3(6) . . ?
O16 C19 N25 123.3(6) . . ?
O16 C19 C20 130.8(7) . . ?
N25 C19 C20 105.9(6) . . ?
N19 C14 C15 125.1(7) . . ?
N19 C14 C13 125.4(7) . . ?
C13 C14 C15 109.5(6) . . ?
N28 C18 N26 118.3(6) . . ?
N28 C18 N29 126.1(6) . 2_666 ?
N29 C18 N26 115.6(6) 2_666 . ?
O13 C9 N16 122.7(7) . . ?
O13 C9 C10 131.3(7) . . ?
N16 C9 C10 105.9(6) . . ?
N31 C22 C21 125.2(6) . . ?
C23 C22 N31 124.6(6) . . ?
C23 C22 C21 110.0(6) . . ?
N15 C11 C10 105.1(6) . . ?
N13 C11 N15 124.1(6) . . ?
N13 C11 C10 130.8(6) . . ?
O3 C8 N10 122.0(7) . . ?
O3 C8 C7 132.2(7) . . ?
N10 C8 C7 105.8(6) . . ?
N34 C23 C22 105.0(6) . . ?
N32 C23 N34 124.7(6) . . ?
N32 C23 C22 130.3(6) . . ?
N12 C7 C6 124.3(7) . . ?
N12 C7 C8 125.1(7) . . ?
C8 C7 C6 110.6(6) . . ?
O19 C13 N21 122.9(7) . . ?
O19 C13 C14 131.1(7) . . ?
N21 C13 C14 106.0(6) . . ?

loop_
_geom_bond_atom_site_label_1
_geom_bond_atom_site_label_2
_geom_bond_distance
_geom_bond_site_symmetry_2
_geom_bond_publ_flag
Cl00 O20 1.444(5) . ?
Cl00 O23 1.436(5) . ?
Cl00 O22 1.429(5) . ?
Cl00 O21 1.407(6) . ?
Cl1 O10 1.467(7) . ?
Cl1 O7 1.437(6) . ?
Cl1 O8 1.450(7) . ?
Cl1 O9 1.359(7) . ?
Cl1 O10A 1.55(2) . ?
Cl1 O7A 1.59(2) . ?
Cl1 O9A 1.53(2) . ?
Cl1 O8A 1.21(3) . ?
O5 N1 1.237(7) . ?
O26 C21 1.246(8) . ?
O16 C19 1.236(8) . ?
O14 N30 1.238(7) . ?
O15 N30 1.239(7) . ?
N3 N4 1.406(7) . ?
N3 C4 1.376(8) . ?
N3 C3 1.373(8) . ?
O4 C1 1.235(8) . ?
O6 N1 1.242(7) . ?
O25 N31 1.247(7) . ?
O3 C8 1.246(8) . ?
N23 N24 1.325(7) . ?
N23 C16 1.329(8) . ?
O18 N19 1.239(8) . ?
O24 N31 1.235(7) . ?
O12 N14 1.245(7) . ?
O2 N12 1.236(8) . ?
O17 N19 1.238(8) . ?
N22 N21 1.394(7) . ?
N22 C16 1.382(7) . ?
N22 C15 1.376(8) . ?
O13 C9 1.239(8) . ?
N8 N7 1.335(7) . ?
N8 C5 1.333(8) . ?
O11 N14 1.239(8) . ?
N34 N33 1.400(7) . ?
N34 C24 1.389(8) . ?
N34 C23 1.366(8) . ?
O19 C13 1.250(8) . ?
N17 N18 1.324(7) . ?
N17 C12 1.328(8) . ?
N18 C12 1.333(8) 2_766 ?
N21 C13 1.374(8) . ?
N24 C16 1.342(8) 2_776 ?
N15 N16 1.402(7) . ?
N15 C12 1.382(8) . ?
N15 C11 1.387(8) . ?
N25 N26 1.401(7) . ?
N25 C19 1.361(8) . ?
N33 C21 1.366(8) . ?
N20 C15 1.308(9) . ?
N10 N9 1.400(7) . ?
N10 C8 1.368(8) . ?
N1 C2 1.396(8) . ?
N26 C17 1.367(8) . ?
N26 C18 1.371(8) . ?
O1 N12 1.239(8) . ?
N36 N35 1.326(7) . ?
N36 C24 1.342(8) 2_656 ?
N28 N29 1.321(7) . ?
N28 C18 1.332(8) . ?
N30 C20 1.399(8) . ?
N27 C17 1.313(8) . ?
N13 C11 1.300(8) . ?
N16 C9 1.366(8) . ?
N7 C4 1.334(8) . ?
N4 C1 1.384(8) . ?
N35 C24 1.329(8) . ?
N29 C18 1.345(8) 2_666 ?
N9 C5 1.375(8) . ?
N9 C6 1.384(8) . ?
N6 N5 1.325(7) . ?
N6 C5 1.334(8) . ?
N14 C10 1.394(8) . ?
N5 C4 1.332(8) . ?
N2 C3 1.314(8) . ?
N12 C7 1.396(9) . ?
N31 C22 1.402(8) . ?
N19 C14 1.385(8) . ?
C12 N18 1.333(8) 2_766 ?
N11 C6 1.298(8) . ?
N32 C23 1.295(8) . ?
C21 C22 1.411(9) . ?
C3 C2 1.392(9) . ?
C16 N24 1.342(8) 2_776 ?
C6 C7 1.408(9) . ?
C10 C9 1.417(9) . ?
C10 C11 1.396(9) . ?
C24 N36 1.342(8) 2_656 ?
C17 C20 1.406(9) . ?
C15 C14 1.412(9) . ?
C2 C1 1.428(9) . ?
C20 C19 1.411(9) . ?
C14 C13 1.411(10) . ?
C18 N29 1.345(8) 2_666 ?
C22 C23 1.398(9) . ?
C8 C7 1.405(10) . ?
